data_7119497
loop_
_publ_author_name
'Ahmed, Basil M.'
'Mezei, Gellert'

_publ_section_title
;
 Accessing the inaccessible: discrete multinuclear coordination complexes
 and selective anion binding attainable only by tethering ligands
 together.
;
_journal_issue 6
_journal_name_full 'Chemical communications (Cambridge, England)'
_journal_page_first 1029
_journal_page_last 1032
_journal_paper_doi 10.1039/c6cc09197k
_journal_volume 53
_journal_year 2017
_chemical_formula_sum 'C48 H69 Cu4 N17 O'
_chemical_formula_weight 1154.36
_space_group_crystal_system monoclinic
_space_group_IT_number 14
_space_group_name_Hall '-P 2ybc'
_space_group_name_H-M_alt 'P 1 21/c 1'
_symmetry_space_group_name_Hall '-P 2ybc'
_symmetry_space_group_name_H-M 'P 1 21/c 1'
_atom_sites_solution_hydrogens geom
_audit_creation_method SHELXL-2014/6
_audit_update_record
;
2016-10-06 deposited with the CCDC.
2016-11-30 downloaded from the CCDC.
;
_cell_angle_alpha 90
_cell_angle_beta 94.268(2)
_cell_angle_gamma 90
_cell_formula_units_Z 4
_cell_length_a 19.4050(6)
_cell_length_b 13.4239(4)
_cell_length_c 19.5853(6)
_cell_measurement_reflns_used 9906
_cell_measurement_temperature 296(2)
_cell_measurement_theta_max 24.00
_cell_measurement_theta_min 2.16
_cell_volume 5087.6(3)
_computing_cell_refinement 'Bruker SAINT'
_computing_data_collection 'Bruker APEX2'
_computing_data_reduction 'Bruker SAINT'
_computing_molecular_graphics 'Bruker SHELXTL'
_computing_publication_material 'Bruker SHELXTL'
_computing_structure_refinement 'SHELXL-2014/6 (Sheldrick, 2014)'
_computing_structure_solution 'SHELXS-97 (Sheldrick 2008)'
_diffrn_ambient_temperature 296(2)
_diffrn_measured_fraction_theta_full 0.927
_diffrn_measured_fraction_theta_max 0.995
_diffrn_measurement_device_type 'Bruker APEX-II CCD'
_diffrn_measurement_method '\f and \w scans'
_diffrn_radiation_type MoK\a
_diffrn_radiation_wavelength 0.71073
_diffrn_reflns_av_R_equivalents 0.0697
_diffrn_reflns_av_unetI/netI 0.0421
_diffrn_reflns_Laue_measured_fraction_full 0.927
_diffrn_reflns_Laue_measured_fraction_max 0.995
_diffrn_reflns_limit_h_max 22
_diffrn_reflns_limit_h_min -22
_diffrn_reflns_limit_k_max 15
_diffrn_reflns_limit_k_min -15
_diffrn_reflns_limit_l_max 22
_diffrn_reflns_limit_l_min -22
_diffrn_reflns_number 73685
_diffrn_reflns_point_group_measured_fraction_full 0.927
_diffrn_reflns_point_group_measured_fraction_max 0.995
_diffrn_reflns_theta_full 25.242
_diffrn_reflns_theta_max 24.614
_diffrn_reflns_theta_min 1.052
_exptl_absorpt_coefficient_mu 1.705
_exptl_absorpt_correction_T_max 0.7451
_exptl_absorpt_correction_T_min 0.5449
_exptl_absorpt_correction_type multi-scan
_exptl_absorpt_process_details sadabs
_exptl_crystal_colour violet
_exptl_crystal_density_diffrn 1.507
_exptl_crystal_description plate
_exptl_crystal_F_000 2400
_exptl_crystal_recrystallization_method 'Re-crystallisation from solvent: dichloromethane, diethyl ether'
_exptl_crystal_size_max 0.580
_exptl_crystal_size_mid 0.350
_exptl_crystal_size_min 0.050
_refine_diff_density_max 1.689
_refine_diff_density_min -0.973
_refine_diff_density_rms 0.117
_refine_ls_extinction_method none
_refine_ls_goodness_of_fit_ref 1.092
_refine_ls_hydrogen_treatment constr
_refine_ls_matrix_type full
_refine_ls_number_parameters 612
_refine_ls_number_reflns 8533
_refine_ls_number_restraints 18
_refine_ls_restrained_S_all 1.097
_refine_ls_R_factor_all 0.1004
_refine_ls_R_factor_gt 0.0787
_refine_ls_shift/su_max 0.000
_refine_ls_shift/su_mean 0.000
_refine_ls_structure_factor_coef Fsqd
_refine_ls_weighting_details 'w=1/[\s^2^(Fo^2^)+(0.0181P)^2^+59.0798P] where P=(Fo^2^+2Fc^2^)/3'
_refine_ls_weighting_scheme calc
_refine_ls_wR_factor_gt 0.1586
_refine_ls_wR_factor_ref 0.1693
_reflns_Friedel_coverage 0.000
_reflns_number_gt 6781
_reflns_number_total 8533
_reflns_threshold_expression 'I > 2\s(I)'
_cod_data_source_file c6cc09197k2.cif
_cod_data_source_block 2
_cod_database_code 7119497
_shelx_space_group_comment
;
The symmetry employed for this shelxl refinement is uniquely defined
by the following loop, which should always be used as a source of
symmetry information in preference to the above space-group names.
They are only intended as comments.
;
_shelx_estimated_absorpt_t_min 0.438
_shelx_estimated_absorpt_t_max 0.920
_shelxl_version_number 2014/6

loop_
_space_group_symop_operation_xyz
'x, y, z'
'-x, y+1/2, -z+1/2'
'-x, -y, -z'
'x, -y-1/2, z-1/2'

loop_
_atom_site_label
_atom_site_type_symbol
_atom_site_fract_x
_atom_site_fract_y
_atom_site_fract_z
_atom_site_U_iso_or_equiv
_atom_site_adp_type
_atom_site_occupancy
_atom_site_site_symmetry_order
_atom_site_calc_flag
_atom_site_refinement_flags_posn
_atom_site_refinement_flags_adp
_atom_site_refinement_flags_occupancy
_atom_site_disorder_assembly
_atom_site_disorder_group
Cu1 Cu 1.09386(4) 0.41573(7) 0.46558(4) 0.0286(2) Uani 1 1 d . . . . .
Cu2 Cu 0.99580(4) 0.39370(6) 0.58714(4) 0.0278(2) Uani 1 1 d . . . . .
Cu3 Cu 0.39009(5) 0.03535(8) 0.52885(5) 0.0385(3) Uani 1 1 d . . . . .
Cu4 Cu 0.48524(5) 0.10441(9) 0.41388(5) 0.0447(3) Uani 1 1 d . . . . .
O1 O 1.0000 0.5000 0.5000 0.0343(17) Uani 1 2 d S . P . .
O2 O 0.5000 0.0000 0.5000 0.048(2) Uani 1 2 d S . P . .
N1 N 1.1395(3) 0.3999(5) 0.5604(3) 0.0366(15) Uani 1 1 d . . . . .
N2 N 1.0959(3) 0.3921(4) 0.6100(3) 0.0315(14) Uani 1 1 d . . . . .
N3 N 0.9845(3) 0.5020(5) 0.6554(3) 0.0366(15) Uani 1 1 d . . . . .
N4 N 0.9408(3) 0.5771(5) 0.6348(3) 0.0295(14) Uani 1 1 d . . . . .
N5 N 1.0470(3) 0.2837(5) 0.4771(3) 0.0338(15) Uani 1 1 d . . . . .
N6 N 1.0032(3) 0.2725(5) 0.5271(3) 0.0319(14) Uani 1 1 d . . . . .
N7 N 0.8957(3) 0.3833(4) 0.5772(3) 0.0302(14) Uani 1 1 d . . . . .
N8 N 0.8549(3) 0.4557(5) 0.5488(3) 0.0322(14) Uani 1 1 d . . . . .
N17 N 0.2410(4) 0.5534(6) 0.2353(3) 0.0457(19) Uani 1 1 d . . . . .
C1 C 1.2043(4) 0.4018(7) 0.5893(5) 0.049(2) Uani 1 1 d . . . . .
H1 H 1.2441 0.4069 0.5658 0.059 Uiso 1 1 calc R U . . .
C2 C 1.2026(4) 0.3950(6) 0.6597(4) 0.048(2) Uani 1 1 d . . . . .
H2 H 1.2400 0.3943 0.6923 0.057 Uiso 1 1 calc R U . . .
C3 C 1.1335(4) 0.3895(6) 0.6707(4) 0.040(2) Uani 1 1 d . . . . .
C4 C 1.1005(6) 0.3823(10) 0.7346(5) 0.081(4) Uani 1 1 d . . . . .
H4A H 1.0699 0.3252 0.7301 0.098 Uiso 1 1 calc R U . . .
H4B H 1.1367 0.3651 0.7695 0.098 Uiso 1 1 calc R U . . .
C5 C 1.0627(9) 0.4589(12) 0.7616(5) 0.131(7) Uani 1 1 d . . . . .
H5A H 1.0964 0.5070 0.7802 0.157 Uiso 1 1 calc R U . . .
H5B H 1.0415 0.4305 0.8005 0.157 Uiso 1 1 calc R U . . .
C6 C 1.0063(5) 0.5190(7) 0.7221(4) 0.054(3) Uani 1 1 d . . . . .
C7 C 0.9749(4) 0.6028(7) 0.7445(4) 0.046(2) Uani 1 1 d . . . . .
H7 H 0.9795 0.6306 0.7881 0.056 Uiso 1 1 calc R U . . .
C8 C 0.9353(4) 0.6368(6) 0.6887(4) 0.0365(19) Uani 1 1 d . . . . .
H8 H 0.9082 0.6940 0.6883 0.044 Uiso 1 1 calc R U . . .
C9 C 1.0452(4) 0.1993(6) 0.4398(4) 0.042(2) Uani 1 1 d . . . . .
H9 H 1.0713 0.1873 0.4027 0.051 Uiso 1 1 calc R U . . .
C10 C 0.9996(5) 0.1343(6) 0.4646(4) 0.043(2) Uani 1 1 d . . . . .
H10 H 0.9882 0.0712 0.4477 0.052 Uiso 1 1 calc R U . . .
C11 C 0.9737(4) 0.1812(5) 0.5199(4) 0.0363(19) Uani 1 1 d . . . . .
C12 C 0.9194(5) 0.1414(6) 0.5633(4) 0.051(2) Uani 1 1 d . . . . .
H12A H 0.9385 0.0833 0.5872 0.061 Uiso 1 1 calc R U . . .
H12B H 0.8811 0.1186 0.5327 0.061 Uiso 1 1 calc R U . . .
C13 C 0.8903(5) 0.2089(7) 0.6159(4) 0.050(2) Uani 1 1 d . . . . .
H13A H 0.8570 0.1716 0.6401 0.060 Uiso 1 1 calc R U . . .
H13B H 0.9275 0.2286 0.6490 0.060 Uiso 1 1 calc R U . . .
C14 C 0.8557(4) 0.3017(6) 0.5857(4) 0.0378(19) Uani 1 1 d . . . . .
C15 C 0.7888(5) 0.3229(7) 0.5626(4) 0.046(2) Uani 1 1 d . . . . .
H15 H 0.7507 0.2809 0.5625 0.055 Uiso 1 1 calc R U . . .
C16 C 0.7904(4) 0.4206(7) 0.5392(4) 0.043(2) Uani 1 1 d . . . . .
H16 H 0.7526 0.4560 0.5199 0.052 Uiso 1 1 calc R U . . .
C17A C 0.3693(13) 0.2545(16) 0.5573(13) 0.073(8) Uiso 0.5 1 d D . P A 1
H17A H 0.3362 0.2488 0.5891 0.087 Uiso 0.5 1 calc R U P A 1
C18A C 0.4018(14) 0.340(2) 0.5394(16) 0.099(11) Uiso 0.5 1 d D . P A 1
H18A H 0.3935 0.4036 0.5558 0.119 Uiso 0.5 1 calc R U P A 1
C19A C 0.4492(13) 0.3156(16) 0.4927(13) 0.071(7) Uiso 0.5 1 d D . P A 1
C20A C 0.5026(16) 0.386(2) 0.4722(19) 0.142(15) Uiso 0.5 1 d D . P A 1
H20A H 0.4804 0.4484 0.4593 0.171 Uiso 0.5 1 calc R U P A 1
H20B H 0.5345 0.3987 0.5118 0.171 Uiso 0.5 1 calc R U P A 1
C22A C 0.5939(9) 0.2659(16) 0.4258(11) 0.042(5) Uiso 0.5 1 d D . P A 1
C21A C 0.5432(15) 0.352(2) 0.4148(14) 0.091(8) Uiso 0.5 1 d D . P A 1
H21A H 0.5691 0.4091 0.4001 0.110 Uiso 0.5 1 calc R U P A 1
H21B H 0.5105 0.3343 0.3770 0.110 Uiso 0.5 1 calc R U P A 1
C23A C 0.6652(9) 0.2723(18) 0.4348(11) 0.041(7) Uiso 0.5 1 d D . P A 1
H23A H 0.6927 0.3284 0.4308 0.049 Uiso 0.5 1 calc R U P A 1
C24A C 0.6852(9) 0.1795(16) 0.4507(9) 0.021(4) Uiso 0.5 1 d . . P A 1
H24A H 0.7305 0.1592 0.4614 0.025 Uiso 0.5 1 calc R U P A 1
N9A N 0.3945(9) 0.1798(13) 0.5202(10) 0.035(5) Uiso 0.5 1 d D . P A 1
N10A N 0.4429(12) 0.2168(16) 0.4814(12) 0.060(7) Uiso 0.5 1 d D . P A 1
N11A N 0.5723(8) 0.1722(12) 0.4349(8) 0.034(4) Uiso 0.5 1 d . . P A 1
N12A N 0.6282(9) 0.1188(13) 0.4486(8) 0.026(5) Uiso 0.5 1 d . . P A 1
C25A C 0.2897(10) 0.0001(16) 0.3984(10) 0.039(5) Uiso 0.5 1 d . . P A 1
H25A H 0.2528 -0.0316 0.4171 0.046 Uiso 0.5 1 calc R U P A 1
C26A C 0.2944(10) 0.0176(16) 0.3309(10) 0.044(5) Uiso 0.5 1 d . . P A 1
H26A H 0.2630 0.0008 0.2945 0.053 Uiso 0.5 1 calc R U P A 1
C27A C 0.3567(8) 0.0662(14) 0.3287(9) 0.036(4) Uiso 0.5 1 d . . P A 1
C28A C 0.3996(10) 0.0978(15) 0.2659(10) 0.054(5) Uiso 0.5 1 d D . P A 1
H28A H 0.4301 0.1524 0.2804 0.065 Uiso 0.5 1 calc R U P A 1
H28B H 0.3676 0.1224 0.2294 0.065 Uiso 0.5 1 calc R U P A 1
C29A C 0.4445(10) 0.0117(16) 0.2364(10) 0.054(5) Uiso 0.5 1 d D . P A 1
H29A H 0.4190 -0.0505 0.2338 0.065 Uiso 0.5 1 calc R U P A 1
H29B H 0.4580 0.0286 0.1912 0.065 Uiso 0.5 1 calc R U P A 1
C30A C 0.5014(8) 0.0042(14) 0.2821(8) 0.033(4) Uiso 0.5 1 d D . P A 1
C31A C 0.5449(10) -0.0719(14) 0.2603(10) 0.049(5) Uiso 0.5 1 d D . P A 1
H31A H 0.5462 -0.0971 0.2161 0.059 Uiso 0.5 1 calc R U P A 1
C32A C 0.5854(11) -0.1011(18) 0.3181(11) 0.049(6) Uiso 0.5 1 d . . P A 1
H32A H 0.6173 -0.1528 0.3215 0.059 Uiso 0.5 1 calc R U P A 1
N13A N 0.3464(8) 0.0356(13) 0.4347(8) 0.030(4) Uiso 0.5 1 d . . P A 1
N14A N 0.3873(8) 0.0762(13) 0.3924(9) 0.044(5) Uiso 0.5 1 d . . P A 1
N15A N 0.5180(8) 0.0275(13) 0.3488(8) 0.037(5) Uiso 0.5 1 d . . P A 1
N16A N 0.5682(10) -0.0378(14) 0.3694(9) 0.039(5) Uiso 0.5 1 d . . P A 1
C17B C 0.3756(10) 0.2645(13) 0.5327(11) 0.043(5) Uiso 0.5 1 d D . P A 2
H17B H 0.3403 0.2641 0.5623 0.052 Uiso 0.5 1 calc R U P A 2
C18B C 0.4084(10) 0.3459(15) 0.5106(11) 0.043(4) Uiso 0.5 1 d . . P A 2
H18B H 0.4013 0.4118 0.5229 0.052 Uiso 0.5 1 calc R U P A 2
C19B C 0.4565(10) 0.3094(15) 0.4642(11) 0.049(5) Uiso 0.5 1 d . . P A 2
C20B C 0.5107(10) 0.3701(14) 0.4349(10) 0.044(4) Uiso 0.5 1 d . . P A 2
H20C H 0.5423 0.3933 0.4723 0.052 Uiso 0.5 1 calc R U P A 2
H20D H 0.4889 0.4284 0.4136 0.052 Uiso 0.5 1 calc R U P A 2
C21B C 0.5527(8) 0.3194(13) 0.3828(9) 0.038(4) Uiso 0.5 1 d . . P A 2
H21C H 0.5761 0.3706 0.3583 0.046 Uiso 0.5 1 calc R U P A 2
H21D H 0.5209 0.2859 0.3498 0.046 Uiso 0.5 1 calc R U P A 2
C22B C 0.6062(10) 0.2443(16) 0.4100(11) 0.042(5) Uiso 0.5 1 d . . P A 2
C23B C 0.6756(10) 0.247(2) 0.4321(11) 0.034(6) Uiso 0.5 1 d . . P A 2
H23B H 0.7056 0.3012 0.4309 0.041 Uiso 0.5 1 calc R U P A 2
C24B C 0.6911(10) 0.1495(15) 0.4568(10) 0.032(6) Uiso 0.5 1 d . . P A 2
H24B H 0.7345 0.1285 0.4744 0.038 Uiso 0.5 1 calc R U P A 2
N9B N 0.4036(12) 0.1841(15) 0.5040(11) 0.049(7) Uiso 0.5 1 d D . P A 2
N10B N 0.4511(9) 0.2085(13) 0.4627(10) 0.038(5) Uiso 0.5 1 d . . P A 2
N11B N 0.5833(8) 0.1488(12) 0.4225(8) 0.027(4) Uiso 0.5 1 d . . P A 2
N12B N 0.6362(8) 0.0936(13) 0.4516(8) 0.027(5) Uiso 0.5 1 d . . P A 2
C25B C 0.2962(9) -0.0324(14) 0.3993(9) 0.026(4) Uiso 0.5 1 d . . P A 2
H25B H 0.2602 -0.0607 0.4214 0.031 Uiso 0.5 1 calc R U P A 2
C26B C 0.2988(9) -0.0237(15) 0.3274(9) 0.037(4) Uiso 0.5 1 d . . P A 2
H26B H 0.2652 -0.0433 0.2937 0.044 Uiso 0.5 1 calc R U P A 2
C27B C 0.3612(8) 0.0197(14) 0.3180(8) 0.031(4) Uiso 0.5 1 d . . P A 2
C28B C 0.3850(10) 0.037(2) 0.2537(12) 0.072(6) Uiso 0.5 1 d D . P A 2
H28C H 0.3762 -0.0235 0.2276 0.086 Uiso 0.5 1 calc R U P A 2
H28D H 0.3548 0.0876 0.2323 0.086 Uiso 0.5 1 calc R U P A 2
C29B C 0.4546(9) 0.0670(19) 0.2421(12) 0.065(6) Uiso 0.5 1 d D . P A 2
H29C H 0.4667 0.1293 0.2651 0.078 Uiso 0.5 1 calc R U P A 2
H29D H 0.4606 0.0740 0.1936 0.078 Uiso 0.5 1 calc R U P A 2
C30B C 0.5079(10) -0.0408(16) 0.2809(9) 0.041(4) Uiso 0.5 1 d . . P A 2
C31B C 0.5450(10) -0.1189(17) 0.2724(10) 0.053(5) Uiso 0.5 1 d D . P A 2
H31B H 0.5429 -0.1588 0.2335 0.064 Uiso 0.5 1 calc R U P A 2
C32B C 0.5883(11) -0.1334(19) 0.3304(10) 0.053(6) Uiso 0.5 1 d D . P A 2
H32B H 0.6203 -0.1847 0.3365 0.063 Uiso 0.5 1 calc R U P A 2
N13B N 0.3540(8) 0.0069(12) 0.4303(8) 0.027(4) Uiso 0.5 1 d . . P A 2
N14B N 0.3935(6) 0.0455(11) 0.3800(7) 0.021(3) Uiso 0.5 1 d . . P A 2
N15B N 0.5264(8) -0.0051(12) 0.3460(7) 0.025(4) Uiso 0.5 1 d . . P A 2
N16B N 0.5780(7) -0.0651(12) 0.3755(7) 0.022(4) Uiso 0.5 1 d . . P A 2
C33 C 0.2356(5) 0.4914(7) 0.1699(4) 0.049(2) Uani 1 1 d . . . . .
H33A H 0.2479 0.5333 0.1323 0.059 Uiso 1 1 calc R U . . .
H33B H 0.2694 0.4382 0.1748 0.059 Uiso 1 1 calc R U . . .
C34 C 0.1655(5) 0.4457(9) 0.1509(4) 0.066(3) Uani 1 1 d . . . . .
H34A H 0.1335 0.4976 0.1346 0.080 Uiso 1 1 calc R U . . .
H34B H 0.1479 0.4158 0.1912 0.080 Uiso 1 1 calc R U . . .
C35 C 0.1694(6) 0.3662(8) 0.0951(5) 0.065(3) Uani 1 1 d . . . . .
H35A H 0.1990 0.3125 0.1129 0.078 Uiso 1 1 calc R U . . .
H35B H 0.1235 0.3387 0.0847 0.078 Uiso 1 1 calc R U . . .
C36 C 0.1958(5) 0.4030(8) 0.0310(5) 0.067(3) Uani 1 1 d . . . . .
H36A H 0.1677 0.4576 0.0137 0.100 Uiso 1 1 calc R U . . .
H36B H 0.1941 0.3502 -0.0022 0.100 Uiso 1 1 calc R U . . .
H36C H 0.2427 0.4249 0.0399 0.100 Uiso 1 1 calc R U . . .
C37 C 0.1849(4) 0.6310(8) 0.2341(4) 0.050(2) Uani 1 1 d . . . . .
H37A H 0.1896 0.6676 0.2769 0.060 Uiso 1 1 calc R U . . .
H37B H 0.1406 0.5973 0.2320 0.060 Uiso 1 1 calc R U . . .
C38 C 0.1844(4) 0.7044(8) 0.1759(4) 0.051(2) Uani 1 1 d . . . . .
H38A H 0.2268 0.7428 0.1801 0.062 Uiso 1 1 calc R U . . .
H38B H 0.1831 0.6681 0.1330 0.062 Uiso 1 1 calc R U . . .
C39 C 0.1242(5) 0.7743(9) 0.1741(5) 0.066(3) Uani 1 1 d . . . . .
H39A H 0.1264 0.8126 0.2162 0.079 Uiso 1 1 calc R U . . .
H39B H 0.0817 0.7359 0.1717 0.079 Uiso 1 1 calc R U . . .
C40 C 0.1227(5) 0.8440(8) 0.1147(5) 0.059(3) Uani 1 1 d . . . . .
H40A H 0.1653 0.8805 0.1159 0.088 Uiso 1 1 calc R U . . .
H40B H 0.0849 0.8898 0.1171 0.088 Uiso 1 1 calc R U . . .
H40C H 0.1168 0.8068 0.0728 0.088 Uiso 1 1 calc R U . . .
C41 C 0.3126(4) 0.5996(7) 0.2407(4) 0.0394(19) Uani 1 1 d . . . . .
H41A H 0.3464 0.5464 0.2407 0.047 Uiso 1 1 calc R U . . .
H41B H 0.3175 0.6396 0.2001 0.047 Uiso 1 1 calc R U . . .
C42 C 0.3297(5) 0.6641(8) 0.3028(4) 0.054(3) Uani 1 1 d . . . . .
H42A H 0.2968 0.7187 0.3024 0.065 Uiso 1 1 calc R U . . .
H42B H 0.3239 0.6249 0.3436 0.065 Uiso 1 1 calc R U . . .
C43 C 0.3999(5) 0.7057(7) 0.3073(5) 0.057(3) Uani 1 1 d . . . . .
H43A H 0.4043 0.7488 0.2681 0.069 Uiso 1 1 calc R U . . .
H43B H 0.4324 0.6513 0.3040 0.069 Uiso 1 1 calc R U . . .
C44 C 0.4201(5) 0.7638(8) 0.3712(5) 0.066(3) Uani 1 1 d . . . . .
H44A H 0.3910 0.8214 0.3731 0.099 Uiso 1 1 calc R U . . .
H44B H 0.4674 0.7846 0.3707 0.099 Uiso 1 1 calc R U . . .
H44C H 0.4148 0.7227 0.4106 0.099 Uiso 1 1 calc R U . . .
C45 C 0.2312(5) 0.4859(7) 0.2972(4) 0.063(3) Uani 1 1 d D . . . .
H45A H 0.2509 0.5196 0.3380 0.075 Uiso 1 1 calc R U . B 3
H45B H 0.1821 0.4790 0.3019 0.075 Uiso 1 1 calc R U . B 3
C46A C 0.2605(10) 0.3888(12) 0.2957(8) 0.047(5) Uiso 0.5 1 d D . P C 3
H46A H 0.3083 0.3917 0.2843 0.057 Uiso 0.5 1 calc R U P C 3
H46B H 0.2346 0.3468 0.2626 0.057 Uiso 0.5 1 calc R U P C 3
C47A C 0.2553(8) 0.3505(11) 0.3677(7) 0.037(4) Uiso 0.5 1 d D . P C 3
H47A H 0.2076 0.3488 0.3794 0.044 Uiso 0.5 1 calc R U P C 3
H47B H 0.2820 0.3916 0.4007 0.044 Uiso 0.5 1 calc R U P C 3
C48A C 0.2860(9) 0.2439(11) 0.3652(9) 0.046(4) Uiso 0.5 1 d D . P C 3
H48A H 0.2564 0.2031 0.3353 0.069 Uiso 0.5 1 calc R U P C 3
H48B H 0.2894 0.2158 0.4103 0.069 Uiso 0.5 1 calc R U P C 3
H48C H 0.3311 0.2470 0.3482 0.069 Uiso 0.5 1 calc R U P C 3
C46B C 0.2915(11) 0.4018(16) 0.3081(10) 0.069(6) Uiso 0.5 1 d D . P C 4
H46C H 0.2827 0.3535 0.2717 0.082 Uiso 0.5 1 calc R U P C 4
H46D H 0.3346 0.4347 0.2995 0.082 Uiso 0.5 1 calc R U P C 4
C47B C 0.3059(10) 0.3415(16) 0.3747(10) 0.068(6) Uiso 0.5 1 d D . P C 4
H47C H 0.3418 0.2929 0.3680 0.081 Uiso 0.5 1 calc R U P C 4
H47D H 0.3229 0.3862 0.4111 0.081 Uiso 0.5 1 calc R U P C 4
C48B C 0.2420(11) 0.2874(19) 0.3966(12) 0.081(7) Uiso 0.5 1 d D . P C 4
H48D H 0.2032 0.3320 0.3933 0.122 Uiso 0.5 1 calc R U P C 4
H48E H 0.2502 0.2652 0.4431 0.122 Uiso 0.5 1 calc R U P C 4
H48F H 0.2323 0.2310 0.3673 0.122 Uiso 0.5 1 calc R U P C 4

loop_
_atom_site_aniso_label
_atom_site_aniso_U_11
_atom_site_aniso_U_22
_atom_site_aniso_U_33
_atom_site_aniso_U_23
_atom_site_aniso_U_13
_atom_site_aniso_U_12
Cu1 0.0291(5) 0.0297(5) 0.0266(5) -0.0055(4) -0.0014(4) 0.0024(4)
Cu2 0.0367(5) 0.0245(5) 0.0214(4) 0.0006(4) -0.0025(4) -0.0013(4)
Cu3 0.0273(5) 0.0570(7) 0.0307(5) -0.0066(5) -0.0018(4) -0.0080(5)
Cu4 0.0348(5) 0.0600(7) 0.0373(6) 0.0179(5) -0.0102(4) -0.0149(5)
O1 0.046(4) 0.033(4) 0.026(4) 0.011(3) 0.016(3) 0.015(3)
O2 0.035(4) 0.076(6) 0.036(4) 0.020(4) 0.013(3) 0.004(4)
N1 0.033(4) 0.033(4) 0.042(4) -0.005(3) -0.007(3) 0.007(3)
N2 0.042(4) 0.022(3) 0.029(3) 0.001(3) -0.005(3) 0.001(3)
N3 0.055(4) 0.029(4) 0.026(3) -0.002(3) 0.008(3) 0.000(3)
N4 0.030(3) 0.034(4) 0.025(3) -0.006(3) 0.007(3) -0.002(3)
N5 0.039(4) 0.031(4) 0.031(3) -0.003(3) 0.000(3) 0.007(3)
N6 0.041(4) 0.030(4) 0.024(3) 0.001(3) -0.001(3) 0.002(3)
N7 0.044(4) 0.023(3) 0.024(3) -0.002(3) 0.010(3) 0.000(3)
N8 0.033(3) 0.041(4) 0.023(3) -0.007(3) 0.004(3) -0.002(3)
N17 0.051(4) 0.065(5) 0.022(3) -0.003(3) 0.011(3) -0.023(4)
C1 0.039(5) 0.045(5) 0.060(6) 0.006(5) -0.012(4) 0.004(4)
C2 0.049(5) 0.041(5) 0.050(5) 0.002(4) -0.022(4) 0.006(4)
C3 0.049(5) 0.034(5) 0.035(4) 0.004(4) -0.013(4) 0.006(4)
C4 0.088(8) 0.105(10) 0.051(6) 0.029(7) 0.003(6) 0.039(8)
C5 0.203(16) 0.161(15) 0.030(6) 0.036(8) 0.020(8) 0.114(13)
C6 0.080(7) 0.062(7) 0.021(4) 0.002(4) 0.005(4) 0.010(5)
C7 0.047(5) 0.069(6) 0.023(4) -0.012(4) 0.006(4) -0.006(5)
C8 0.038(4) 0.039(5) 0.034(4) -0.016(4) 0.010(3) -0.006(4)
C9 0.056(5) 0.033(5) 0.038(5) -0.008(4) 0.002(4) 0.002(4)
C10 0.068(6) 0.020(4) 0.040(5) -0.005(4) 0.000(4) 0.000(4)
C11 0.060(5) 0.020(4) 0.028(4) 0.006(3) -0.001(4) 0.000(4)
C12 0.087(7) 0.024(4) 0.043(5) 0.006(4) 0.008(5) -0.007(4)
C13 0.072(6) 0.042(5) 0.037(5) -0.001(4) 0.012(4) -0.021(5)
C14 0.051(5) 0.035(5) 0.029(4) -0.008(4) 0.014(4) -0.014(4)
C15 0.052(5) 0.055(6) 0.031(4) -0.015(4) 0.012(4) -0.024(4)
C16 0.034(4) 0.066(6) 0.031(4) -0.016(4) 0.005(3) -0.002(4)
C33 0.061(6) 0.063(6) 0.024(4) -0.005(4) 0.014(4) -0.028(5)
C34 0.080(7) 0.088(8) 0.033(5) -0.018(5) 0.016(5) -0.042(6)
C35 0.088(8) 0.051(6) 0.055(6) -0.002(5) -0.002(5) -0.036(6)
C36 0.069(7) 0.076(8) 0.056(6) -0.028(6) 0.005(5) -0.008(6)
C37 0.032(4) 0.087(7) 0.033(5) -0.019(5) 0.013(4) -0.011(5)
C38 0.035(5) 0.089(8) 0.032(4) -0.008(5) 0.012(4) 0.002(5)
C39 0.042(5) 0.106(9) 0.051(6) -0.021(6) 0.013(4) 0.013(6)
C40 0.050(6) 0.079(7) 0.047(6) -0.012(5) 0.002(4) 0.020(5)
C41 0.042(5) 0.050(5) 0.026(4) 0.007(4) 0.005(3) -0.004(4)
C42 0.054(6) 0.078(7) 0.030(4) -0.004(5) 0.006(4) -0.020(5)
C43 0.047(5) 0.050(6) 0.076(7) -0.013(5) 0.013(5) -0.011(5)
C44 0.057(6) 0.056(7) 0.082(7) 0.001(6) -0.009(5) -0.027(5)
C45 0.089(7) 0.082(8) 0.020(4) -0.005(4) 0.021(4) -0.051(6)

loop_
_atom_type_symbol
_atom_type_description
_atom_type_scat_dispersion_real
_atom_type_scat_dispersion_imag
_atom_type_scat_source
C C 0.0033 0.0016 'International Tables Vol C Tables 4.2.6.8 and 6.1.1.4'
H H 0.0000 0.0000 'International Tables Vol C Tables 4.2.6.8 and 6.1.1.4'
N N 0.0061 0.0033 'International Tables Vol C Tables 4.2.6.8 and 6.1.1.4'
O O 0.0106 0.0060 'International Tables Vol C Tables 4.2.6.8 and 6.1.1.4'
Cu Cu 0.3201 1.2651 'International Tables Vol C Tables 4.2.6.8 and 6.1.1.4'

loop_
_geom_angle_atom_site_label_1
_geom_angle_atom_site_label_2
_geom_angle_atom_site_label_3
_geom_angle
_geom_angle_site_symmetry_1
_geom_angle_site_symmetry_3
N1 Cu1 N5 88.6(3) . .
N1 Cu1 N8 91.8(3) . 3_766
N5 Cu1 N8 176.7(3) . 3_766
N1 Cu1 N4 172.3(3) . 3_766
N5 Cu1 N4 91.7(2) . 3_766
N8 Cu1 N4 87.5(2) 3_766 3_766
N1 Cu1 O1 94.94(18) . .
N5 Cu1 O1 91.51(18) . .
N8 Cu1 O1 91.68(18) 3_766 .
N4 Cu1 O1 92.76(17) 3_766 .
N7 Cu2 N2 171.2(2) . .
N7 Cu2 N3 87.7(3) . .
N2 Cu2 N3 90.7(3) . .
N7 Cu2 N6 89.9(2) . .
N2 Cu2 N6 90.7(2) . .
N3 Cu2 N6 172.9(3) . .
N7 Cu2 O1 93.60(17) . .
N2 Cu2 O1 95.14(18) . .
N3 Cu2 O1 93.34(18) . .
N6 Cu2 O1 93.53(17) . .
N12B Cu3 N16B 93.7(7) 3_656 3_656
N9A Cu3 N13A 86.3(7) . .
N12B Cu3 N13B 86.6(7) 3_656 .
N16B Cu3 N13B 178.0(6) 3_656 .
N12B Cu3 N9B 171.2(8) 3_656 .
N16B Cu3 N9B 89.5(7) 3_656 .
N13B Cu3 N9B 89.9(7) . .
N9A Cu3 N16A 92.9(8) . 3_656
N13A Cu3 N16A 177.1(7) . 3_656
N9A Cu3 N12A 169.7(7) . 3_656
N13A Cu3 N12A 97.3(7) . 3_656
N16A Cu3 N12A 83.0(7) 3_656 3_656
N12B Cu3 O2 97.7(5) 3_656 .
N9A Cu3 O2 97.9(5) . .
N16B Cu3 O2 92.5(4) 3_656 .
N13A Cu3 O2 96.5(5) . .
N13B Cu3 O2 89.4(4) . .
N9B Cu3 O2 90.3(6) . .
N16A Cu3 O2 86.4(5) 3_656 .
N12A Cu3 O2 91.3(5) 3_656 .
N15A Cu4 N11A 94.1(7) . .
N15A Cu4 N14A 97.3(7) . .
N11A Cu4 N14A 163.1(7) . .
N10B Cu4 N11B 96.2(7) . .
N10B Cu4 N14B 97.2(7) . .
N11B Cu4 N14B 164.1(6) . .
N10B Cu4 N15B 172.9(7) . .
N11B Cu4 N15B 82.0(6) . .
N14B Cu4 N15B 83.7(6) . .
N15A Cu4 O2 98.4(5) . .
N10B Cu4 O2 96.7(6) . .
N11A Cu4 O2 94.3(5) . .
N14A Cu4 O2 96.4(5) . .
N11B Cu4 O2 93.2(4) . .
N14B Cu4 O2 93.7(4) . .
N15B Cu4 O2 90.3(4) . .
N15A Cu4 N10A 171.1(8) . .
N11A Cu4 N10A 84.8(8) . .
N14A Cu4 N10A 82.0(8) . .
O2 Cu4 N10A 90.5(6) . .
Cu2 O1 Cu2 180.00(4) 3_766 .
Cu2 O1 Cu1 90.90(3) 3_766 .
Cu2 O1 Cu1 89.10(3) . .
Cu2 O1 Cu1 89.10(3) 3_766 3_766
Cu2 O1 Cu1 90.90(3) . 3_766
Cu1 O1 Cu1 180.0 . 3_766
Cu4 O2 Cu4 180.00(5) . 3_656
Cu4 O2 Cu3 90.76(4) . 3_656
Cu4 O2 Cu3 89.24(4) 3_656 3_656
Cu4 O2 Cu3 89.24(4) . .
Cu4 O2 Cu3 90.76(4) 3_656 .
Cu3 O2 Cu3 180.0 3_656 .
N2 N1 C1 108.6(7) . .
N2 N1 Cu1 114.8(4) . .
C1 N1 Cu1 136.4(6) . .
N1 N2 C3 108.2(6) . .
N1 N2 Cu2 120.2(4) . .
C3 N2 Cu2 131.6(6) . .
C6 N3 N4 107.7(6) . .
C6 N3 Cu2 136.2(6) . .
N4 N3 Cu2 116.0(4) . .
C8 N4 N3 107.1(6) . .
C8 N4 Cu1 134.1(6) . 3_766
N3 N4 Cu1 118.5(4) . 3_766
C9 N5 N6 107.8(7) . .
C9 N5 Cu1 132.4(6) . .
N6 N5 Cu1 119.5(5) . .
C11 N6 N5 108.0(6) . .
C11 N6 Cu2 137.8(5) . .
N5 N6 Cu2 114.1(5) . .
N8 N7 C14 108.0(6) . .
N8 N7 Cu2 122.8(5) . .
C14 N7 Cu2 128.4(5) . .
C16 N8 N7 108.6(7) . .
C16 N8 Cu1 138.2(6) . 3_766
N7 N8 Cu1 113.2(4) . 3_766
C37 N17 C33 111.1(7) . .
C37 N17 C41 112.0(7) . .
C33 N17 C41 106.7(6) . .
C37 N17 C45 106.7(6) . .
C33 N17 C45 109.7(7) . .
C41 N17 C45 110.6(6) . .
N1 C1 C2 109.2(8) . .
N1 C1 H1 125.4 . .
C2 C1 H1 125.4 . .
C3 C2 C1 104.8(7) . .
C3 C2 H2 127.6 . .
C1 C2 H2 127.6 . .
N2 C3 C2 109.2(7) . .
N2 C3 C4 121.2(8) . .
C2 C3 C4 129.6(8) . .
C5 C4 C3 124.0(10) . .
C5 C4 H4A 106.3 . .
C3 C4 H4A 106.3 . .
C5 C4 H4B 106.3 . .
C3 C4 H4B 106.3 . .
H4A C4 H4B 106.4 . .
C4 C5 C6 125.3(10) . .
C4 C5 H5A 106.0 . .
C6 C5 H5A 106.0 . .
C4 C5 H5B 106.0 . .
C6 C5 H5B 106.0 . .
H5A C5 H5B 106.3 . .
N3 C6 C7 109.3(8) . .
N3 C6 C5 124.0(9) . .
C7 C6 C5 126.4(9) . .
C6 C7 C8 104.8(7) . .
C6 C7 H7 127.6 . .
C8 C7 H7 127.6 . .
N4 C8 C7 111.0(8) . .
N4 C8 H8 124.5 . .
C7 C8 H8 124.5 . .
N5 C9 C10 109.8(7) . .
N5 C9 H9 125.1 . .
C10 C9 H9 125.1 . .
C9 C10 C11 105.8(7) . .
C9 C10 H10 127.1 . .
C11 C10 H10 127.1 . .
N6 C11 C10 108.5(7) . .
N6 C11 C12 124.9(7) . .
C10 C11 C12 126.5(7) . .
C11 C12 C13 119.1(7) . .
C11 C12 H12A 107.5 . .
C13 C12 H12A 107.5 . .
C11 C12 H12B 107.5 . .
C13 C12 H12B 107.5 . .
H12A C12 H12B 107.0 . .
C14 C13 C12 113.9(7) . .
C14 C13 H13A 108.8 . .
C12 C13 H13A 108.8 . .
C14 C13 H13B 108.8 . .
C12 C13 H13B 108.8 . .
H13A C13 H13B 107.7 . .
N7 C14 C15 109.1(8) . .
N7 C14 C13 118.0(7) . .
C15 C14 C13 132.9(8) . .
C14 C15 C16 105.1(7) . .
C14 C15 H15 127.4 . .
C16 C15 H15 127.4 . .
N8 C16 C15 109.2(8) . .
N8 C16 H16 125.4 . .
C15 C16 H16 125.4 . .
N9A C17A C18A 107(2) . .
N9A C17A H17A 126.5 . .
C18A C17A H17A 126.5 . .
C17A C18A C19A 108(2) . .
C17A C18A H18A 125.9 . .
C19A C18A H18A 125.9 . .
N10A C19A C18A 106(2) . .
N10A C19A C20A 130(3) . .
C18A C19A C20A 123(2) . .
C21A C20A C19A 116(3) . .
C21A C20A H20A 108.4 . .
C19A C20A H20A 108.4 . .
C21A C20A H20B 108.4 . .
C19A C20A H20B 108.4 . .
H20A C20A H20B 107.5 . .
N11A C22A C23A 111.1(19) . .
N11A C22A C21A 121.8(18) . .
C23A C22A C21A 127(2) . .
C20A C21A C22A 120(3) . .
C20A C21A H21A 107.4 . .
C22A C21A H21A 107.4 . .
C20A C21A H21B 107.4 . .
C22A C21A H21B 107.4 . .
H21A C21A H21B 106.9 . .
C24A C23A C22A 104.0(19) . .
C24A C23A H23A 128.0 . .
C22A C23A H23A 128.0 . .
C23A C24A N12A 109.2(17) . .
C23A C24A H24A 125.4 . .
N12A C24A H24A 125.4 . .
C17A N9A N10A 108.9(19) . .
C17A N9A Cu3 132.2(17) . .
N10A N9A Cu3 116.9(14) . .
C19A N10A N9A 109(2) . .
C19A N10A Cu4 138(2) . .
N9A N10A Cu4 113.1(15) . .
N12A N11A C22A 106.1(15) . .
N12A N11A Cu4 118.9(13) . .
C22A N11A Cu4 133.5(13) . .
N11A N12A C24A 109.5(17) . .
N11A N12A Cu3 114.9(12) . 3_656
C24A N12A Cu3 135.3(15) . 3_656
N13A C25A C26A 109.9(18) . .
N13A C25A H25A 125.1 . .
C26A C25A H25A 125.1 . .
C25A C26A C27A 103.7(17) . .
C25A C26A H26A 128.1 . .
C27A C26A H26A 128.1 . .
N14A C27A C26A 110.2(16) . .
N14A C27A C28A 117.9(15) . .
C26A C27A C28A 131.4(16) . .
C27A C28A C29A 114.9(16) . .
C27A C28A H28A 108.6 . .
C29A C28A H28A 108.6 . .
C27A C28A H28B 108.6 . .
C29A C28A H28B 108.6 . .
H28A C28A H28B 107.5 . .
C30A C29A C28A 104.7(16) . .
C30A C29A H29A 110.8 . .
C28A C29A H29A 110.8 . .
C30A C29A H29B 110.8 . .
C28A C29A H29B 110.8 . .
H29A C29A H29B 108.9 . .
C29A C30A N15A 137.1(16) . .
C29A C30A C31A 109.0(15) . .
N15A C30A C31A 110.7(16) . .
C32A C31A C30A 105.8(17) . .
C32A C31A H31A 127.1 . .
C30A C31A H31A 127.1 . .
N16A C32A C31A 106(2) . .
N16A C32A H32A 127.2 . .
C31A C32A H32A 127.2 . .
N14A N13A C25A 108.9(16) . .
N14A N13A Cu3 110.7(12) . .
C25A N13A Cu3 140.1(14) . .
N13A N14A C27A 107.3(15) . .
N13A N14A Cu4 124.8(13) . .
C27A N14A Cu4 125.0(13) . .
C30A N15A N16A 104.7(16) . .
C30A N15A Cu4 138.0(13) . .
N16A N15A Cu4 116.6(13) . .
C32A N16A N15A 113.0(19) . .
C32A N16A Cu3 127.4(17) . 3_656
N15A N16A Cu3 119.6(13) . 3_656
N9B C17B C18B 107(2) . .
N9B C17B H17B 126.3 . .
C18B C17B H17B 126.3 . .
C17B C18B C19B 105.7(17) . .
C17B C18B H18B 127.1 . .
C19B C18B H18B 127.1 . .
N10B C19B C18B 107.5(18) . .
N10B C19B C20B 127(2) . .
C18B C19B C20B 124.9(18) . .
C19B C20B C21B 116.6(16) . .
C19B C20B H20C 108.1 . .
C21B C20B H20C 108.1 . .
C19B C20B H20D 108.1 . .
C21B C20B H20D 108.1 . .
H20C C20B H20D 107.3 . .
C20B C21B C22B 116.8(15) . .
C20B C21B H21C 108.1 . .
C22B C21B H21C 108.1 . .
C20B C21B H21D 108.1 . .
C22B C21B H21D 108.1 . .
H21C C21B H21D 107.3 . .
C23B C22B N11B 106.7(19) . .
C23B C22B C21B 136(2) . .
N11B C22B C21B 117.3(16) . .
C22B C23B C24B 104.8(19) . .
C22B C23B H23B 127.6 . .
C24B C23B H23B 127.6 . .
N12B C24B C23B 110.7(18) . .
N12B C24B H24B 124.6 . .
C23B C24B H24B 124.6 . .
N10B N9B C17B 112(2) . .
N10B N9B Cu3 119.4(13) . .
C17B N9B Cu3 127.6(18) . .
N9B N10B C19B 107.0(19) . .
N9B N10B Cu4 115.3(14) . .
C19B N10B Cu4 137.4(16) . .
N12B N11B C22B 109.7(16) . .
N12B N11B Cu4 124.2(11) . .
C22B N11B Cu4 125.4(13) . .
C24B N12B N11B 108.0(17) . .
C24B N12B Cu3 139.4(16) . 3_656
N11B N12B Cu3 112.6(12) . 3_656
N13B C25B C26B 109.1(16) . .
N13B C25B H25B 125.5 . .
C26B C25B H25B 125.5 . .
C27B C26B C25B 105.4(15) . .
C27B C26B H26B 127.3 . .
C25B C26B H26B 127.3 . .
C26B C27B N14B 109.8(14) . .
C26B C27B C28B 123.3(16) . .
N14B C27B C28B 126.8(16) . .
C29B C28B C27B 124.5(19) . .
C29B C28B H28C 106.2 . .
C27B C28B H28C 106.2 . .
C29B C28B H28D 106.2 . .
C27B C28B H28D 106.2 . .
H28C C28B H28D 106.4 . .
C28B C29B C30B 102.3(17) . .
C28B C29B H29C 111.3 . .
C30B C29B H29C 111.3 . .
C28B C29B H29D 111.3 . .
C30B C29B H29D 111.3 . .
H29C C29B H29D 109.2 . .
C31B C30B N15B 106.9(17) . .
C31B C30B C29B 149.1(17) . .
N15B C30B C29B 101.6(17) . .
C30B C31B C32B 109(2) . .
C30B C31B H31B 125.7 . .
C32B C31B H31B 125.7 . .
N16B C32B C31B 110(2) . .
N16B C32B H32B 124.8 . .
C31B C32B H32B 124.8 . .
C25B N13B N14B 108.1(14) . .
C25B N13B Cu3 135.9(12) . .
N14B N13B Cu3 115.5(10) . .
C27B N14B N13B 107.1(13) . .
C27B N14B Cu4 136.5(11) . .
N13B N14B Cu4 115.7(10) . .
N16B N15B C30B 108.3(15) . .
N16B N15B Cu4 115.4(10) . .
C30B N15B Cu4 135.6(14) . .
C32B N16B N15B 105.8(14) . .
C32B N16B Cu3 137.4(14) . 3_656
N15B N16B Cu3 116.5(11) . 3_656
C34 C33 N17 115.6(7) . .
C34 C33 H33A 108.4 . .
N17 C33 H33A 108.4 . .
C34 C33 H33B 108.4 . .
N17 C33 H33B 108.4 . .
H33A C33 H33B 107.4 . .
C33 C34 C35 111.5(8) . .
C33 C34 H34A 109.3 . .
C35 C34 H34A 109.3 . .
C33 C34 H34B 109.3 . .
C35 C34 H34B 109.3 . .
H34A C34 H34B 108.0 . .
C36 C35 C34 114.3(8) . .
C36 C35 H35A 108.7 . .
C34 C35 H35A 108.7 . .
C36 C35 H35B 108.7 . .
C34 C35 H35B 108.7 . .
H35A C35 H35B 107.6 . .
C35 C36 H36A 109.5 . .
C35 C36 H36B 109.5 . .
H36A C36 H36B 109.5 . .
C35 C36 H36C 109.5 . .
H36A C36 H36C 109.5 . .
H36B C36 H36C 109.5 . .
N17 C37 C38 115.4(6) . .
N17 C37 H37A 108.4 . .
C38 C37 H37A 108.4 . .
N17 C37 H37B 108.4 . .
C38 C37 H37B 108.4 . .
H37A C37 H37B 107.5 . .
C39 C38 C37 112.9(7) . .
C39 C38 H38A 109.0 . .
C37 C38 H38A 109.0 . .
C39 C38 H38B 109.0 . .
C37 C38 H38B 109.0 . .
H38A C38 H38B 107.8 . .
C38 C39 C40 112.4(8) . .
C38 C39 H39A 109.1 . .
C40 C39 H39A 109.1 . .
C38 C39 H39B 109.1 . .
C40 C39 H39B 109.1 . .
H39A C39 H39B 107.9 . .
C39 C40 H40A 109.5 . .
C39 C40 H40B 109.5 . .
H40A C40 H40B 109.5 . .
C39 C40 H40C 109.5 . .
H40A C40 H40C 109.5 . .
H40B C40 H40C 109.5 . .
C42 C41 N17 115.8(6) . .
C42 C41 H41A 108.3 . .
N17 C41 H41A 108.3 . .
C42 C41 H41B 108.3 . .
N17 C41 H41B 108.3 . .
H41A C41 H41B 107.4 . .
C43 C42 C41 114.3(7) . .
C43 C42 H42A 108.7 . .
C41 C42 H42A 108.7 . .
C43 C42 H42B 108.7 . .
C41 C42 H42B 108.7 . .
H42A C42 H42B 107.6 . .
C42 C43 C44 115.5(8) . .
C42 C43 H43A 108.4 . .
C44 C43 H43A 108.4 . .
C42 C43 H43B 108.4 . .
C44 C43 H43B 108.4 . .
H43A C43 H43B 107.5 . .
C43 C44 H44A 109.5 . .
C43 C44 H44B 109.5 . .
H44A C44 H44B 109.5 . .
C43 C44 H44C 109.5 . .
H44A C44 H44C 109.5 . .
H44B C44 H44C 109.5 . .
C46A C45 N17 116.7(9) . .
N17 C45 C46B 112.4(9) . .
C46A C45 H45A 108.1 . .
N17 C45 H45A 108.1 . .
C46A C45 H45B 108.1 . .
N17 C45 H45B 108.1 . .
H45A C45 H45B 107.3 . .
C45 C46A C47A 103.7(12) . .
C45 C46A H46A 111.0 . .
C47A C46A H46A 111.0 . .
C45 C46A H46B 111.0 . .
C47A C46A H46B 111.0 . .
H46A C46A H46B 109.0 . .
C46A C47A C48A 103.4(12) . .
C46A C47A H47A 111.1 . .
C48A C47A H47A 111.1 . .
C46A C47A H47B 111.1 . .
C48A C47A H47B 111.1 . .
H47A C47A H47B 109.1 . .
C47A C48A H48A 109.5 . .
C47A C48A H48B 109.5 . .
H48A C48A H48B 109.5 . .
C47A C48A H48C 109.5 . .
H48A C48A H48C 109.5 . .
H48B C48A H48C 109.5 . .
C47B C46B C45 123.9(16) . .
C47B C46B H46C 106.4 . .
C45 C46B H46C 106.4 . .
C47B C46B H46D 106.4 . .
C45 C46B H46D 106.4 . .
H46C C46B H46D 106.4 . .
C48B C47B C46B 112.8(19) . .
C48B C47B H47C 109.0 . .
C46B C47B H47C 109.0 . .
C48B C47B H47D 109.0 . .
C46B C47B H47D 109.0 . .
H47C C47B H47D 107.8 . .
C47B C48B H48D 109.5 . .
C47B C48B H48E 109.5 . .
H48D C48B H48E 109.5 . .
C47B C48B H48F 109.5 . .
H48D C48B H48F 109.5 . .
H48E C48B H48F 109.5 . .

loop_
_geom_bond_atom_site_label_1
_geom_bond_atom_site_label_2
_geom_bond_distance
_geom_bond_site_symmetry_2
Cu1 N1 2.009(6) .
Cu1 N5 2.012(7) .
Cu1 N8 2.021(6) 3_766
Cu1 N4 2.032(6) 3_766
Cu1 O1 2.2878(9) .
Cu2 N7 1.943(6) .
Cu2 N2 1.961(6) .
Cu2 N3 1.998(6) .
Cu2 N6 2.019(6) .
Cu2 O1 2.2307(8) .
Cu3 N12B 1.853(17) 3_656
Cu3 N9A 1.948(17) .
Cu3 N16B 1.971(14) 3_656
Cu3 N13A 1.972(15) .
Cu3 N13B 2.039(15) .
Cu3 N9B 2.08(2) .
Cu3 N16A 2.094(19) 3_656
Cu3 N12A 2.150(17) 3_656
Cu3 O2 2.2963(9) .
Cu4 N15A 1.794(17) .
Cu4 N10B 1.844(19) .
Cu4 N11A 1.936(16) .
Cu4 N14A 1.953(16) .
Cu4 N11B 1.989(15) .
Cu4 N14B 2.015(13) .
Cu4 N15B 2.173(16) .
Cu4 O2 2.1954(10) .
Cu4 N10A 2.21(2) .
O1 Cu2 2.2307(8) 3_766
O1 Cu1 2.2879(9) 3_766
O2 Cu4 2.1954(10) 3_656
O2 Cu3 2.2963(9) 3_656
N1 N2 1.339(9) .
N1 C1 1.339(10) .
N2 C3 1.349(9) .
N3 C6 1.362(10) .
N3 N4 1.359(9) .
N4 C8 1.336(9) .
N4 Cu1 2.032(6) 3_766
N5 C9 1.347(10) .
N5 N6 1.352(8) .
N6 C11 1.357(10) .
N7 N8 1.347(8) .
N7 C14 1.360(9) .
N8 C16 1.337(10) .
N8 Cu1 2.021(6) 3_766
N17 C37 1.506(12) .
N17 C33 1.523(10) .
N17 C41 1.518(10) .
N17 C45 1.537(10) .
C1 C2 1.384(12) .
C1 H1 0.9300 .
C2 C3 1.375(12) .
C2 H2 0.9300 .
C3 C4 1.450(13) .
C4 C5 1.390(16) .
C4 H4A 0.9700 .
C4 H4B 0.9700 .
C5 C6 1.524(14) .
C5 H5A 0.9700 .
C5 H5B 0.9700 .
C6 C7 1.368(13) .
C7 C8 1.366(11) .
C7 H7 0.9300 .
C8 H8 0.9300 .
C9 C10 1.358(12) .
C9 H9 0.9300 .
C10 C11 1.379(11) .
C10 H10 0.9300 .
C11 C12 1.499(12) .
C12 C13 1.512(12) .
C12 H12A 0.9700 .
C12 H12B 0.9700 .
C13 C14 1.514(12) .
C13 H13A 0.9700 .
C13 H13B 0.9700 .
C14 C15 1.372(12) .
C15 C16 1.391(12) .
C15 H15 0.9300 .
C16 H16 0.9300 .
C17A N9A 1.351(17) .
C17A C18A 1.368(19) .
C17A H17A 0.9300 .
C18A C19A 1.385(18) .
C18A H18A 0.9300 .
C19A N10A 1.349(18) .
C19A C20A 1.478(19) .
C20A C21A 1.490(19) .
C20A H20A 0.9700 .
C20A H20B 0.9700 .
C22A N11A 1.34(3) .
C22A C23A 1.384(17) .
C22A C21A 1.52(3) .
C21A H21A 0.9700 .
C21A H21B 0.9700 .
C23A C24A 1.33(3) .
C23A H23A 0.9300 .
C24A N12A 1.37(2) .
C24A H24A 0.9300 .
N9A N10A 1.35(3) .
N11A N12A 1.31(2) .
N12A Cu3 2.150(17) 3_656
C25A N13A 1.35(2) .
C25A C26A 1.35(3) .
C25A H25A 0.9300 .
C26A C27A 1.38(3) .
C26A H26A 0.9300 .
C27A N14A 1.35(2) .
C27A C28A 1.59(2) .
C28A C29A 1.582(16) .
C28A H28A 0.9700 .
C28A H28B 0.9700 .
C29A C30A 1.37(2) .
C29A H29A 0.9700 .
C29A H29B 0.9700 .
C30A N15A 1.36(2) .
C30A C31A 1.413(17) .
C31A C32A 1.39(3) .
C31A H31A 0.9300 .
C32A N16A 1.38(3) .
C32A H32A 0.9300 .
N13A N14A 1.31(2) .
N15A N16A 1.35(3) .
N16A Cu3 2.094(19) 3_656
C17B N9B 1.350(16) .
C17B C18B 1.35(3) .
C17B H17B 0.9300 .
C18B C19B 1.44(3) .
C18B H18B 0.9300 .
C19B N10B 1.36(3) .
C19B C20B 1.48(3) .
C20B C21B 1.51(3) .
C20B H20C 0.9700 .
C20B H20D 0.9700 .
C21B C22B 1.52(3) .
C21B H21C 0.9700 .
C21B H21D 0.9700 .
C22B C23B 1.39(3) .
C22B N11B 1.38(3) .
C23B C24B 1.42(3) .
C23B H23B 0.9300 .
C24B N12B 1.30(2) .
C24B H24B 0.9300 .
N9B N10B 1.31(3) .
N11B N12B 1.36(2) .
N12B Cu3 1.853(17) 3_656
C25B N13B 1.34(2) .
C25B C26B 1.42(2) .
C25B H25B 0.9300 .
C26B C27B 1.37(2) .
C26B H26B 0.9300 .
C27B N14B 1.37(2) .
C27B C28B 1.39(3) .
C28B C29B 1.443(17) .
C28B H28C 0.9700 .
C28B H28D 0.9700 .
C29B C30B 1.90(3) .
C29B H29C 0.9700 .
C29B H29D 0.9700 .
C30B C31B 1.29(3) .
C30B N15B 1.38(2) .
C31B C32B 1.376(17) .
C31B H31B 0.9300 .
C32B N16B 1.30(3) .
C32B H32B 0.9300 .
N13B N14B 1.39(2) .
N15B N16B 1.38(2) .
N16B Cu3 1.971(14) 3_656
C33 C34 1.514(12) .
C33 H33A 0.9700 .
C33 H33B 0.9700 .
C34 C35 1.534(13) .
C34 H34A 0.9700 .
C34 H34B 0.9700 .
C35 C36 1.475(13) .
C35 H35A 0.9700 .
C35 H35B 0.9700 .
C36 H36A 0.9600 .
C36 H36B 0.9600 .
C36 H36C 0.9600 .
C37 C38 1.506(13) .
C37 H37A 0.9700 .
C37 H37B 0.9700 .
C38 C39 1.496(13) .
C38 H38A 0.9700 .
C38 H38B 0.9700 .
C39 C40 1.493(14) .
C39 H39A 0.9700 .
C39 H39B 0.9700 .
C40 H40A 0.9600 .
C40 H40B 0.9600 .
C40 H40C 0.9600 .
C41 C42 1.510(11) .
C41 H41A 0.9700 .
C41 H41B 0.9700 .
C42 C43 1.468(12) .
C42 H42A 0.9700 .
C42 H42B 0.9700 .
C43 C44 1.502(13) .
C43 H43A 0.9700 .
C43 H43B 0.9700 .
C44 H44A 0.9600 .
C44 H44B 0.9600 .
C44 H44C 0.9600 .
C45 C46A 1.423(15) .
C45 C46B 1.628(16) .
C45 H45A 0.9700 .
C45 H45B 0.9700 .
C46A C47A 1.511(15) .
C46A H46A 0.9700 .
C46A H46B 0.9700 .
C47A C48A 1.552(15) .
C47A H47A 0.9700 .
C47A H47B 0.9700 .
C48A H48A 0.9600 .
C48A H48B 0.9600 .
C48A H48C 0.9600 .
C46B C47B 1.543(17) .
C46B H46C 0.9700 .
C46B H46D 0.9700 .
C47B C48B 1.527(17) .
C47B H47C 0.9700 .
C47B H47D 0.9700 .
C48B H48D 0.9600 .
C48B H48E 0.9600 .
C48B H48F 0.9600 .
